data_1541875
loop_
_publ_author_name
'Tillmanns, E.'

_publ_section_title
;
 Barium hexatitanate, Ba Ti6 O13
;
_journal_name_full 'Crystal Structure Communications'
_journal_page_first 1
_journal_page_last 4
_journal_volume 1
_journal_year 1972
_chemical_formula_sum 'Ba O13 Ti6'
_chemical_name_systematic 'Ba Ti6 O13'
_space_group_IT_number 2
_symmetry_space_group_name_Hall '-P 1'
_symmetry_space_group_name_H-M 'P -1'
_cell_angle_alpha 105.23
_cell_angle_beta 118.54
_cell_angle_gamma 72.35
_cell_formula_units_Z 2
_cell_length_a 7.51
_cell_length_b 9.852
_cell_length_c 7.461
_cell_volume 457.519
_citation_journal_id_ASTM CSCMCS
_cod_data_source_file Tillmanns_CSCMCS_1972_1225.cif
_cod_data_source_block Ba1O13Ti6
_cod_original_cell_volume 457.5189
_cod_original_formula_sum 'Ba1 O13 Ti6'
_cod_database_code 1541875

loop_
_symmetry_equiv_pos_as_xyz
x,y,z
-x,-y,-z

loop_
_atom_site_label
_atom_site_type_symbol
_atom_site_fract_x
_atom_site_fract_y
_atom_site_fract_z
_atom_site_occupancy
_atom_site_U_iso_or_equiv
Ba1 Ba+2 0.0298 0.1295 0.3232 1 0.0
O6 O-2 0.868 0.1467 0.8743 1 0.0
O4 O-2 0.1681 0.1113 0.7402 1 0.0
O10 O-2 0.4565 0.1276 0.6295 1 0.0
O1 O-2 0.2935 0.1409 0.1571 1 0.0
O2 O-2 0.6774 0.1403 0.4375 1 0.0
Ti6 Ti+4 0.2757 0.499 0.8687 1 0.0
O9 O-2 0.8467 0.3611 0.7244 1 0.0
Ti2 Ti+4 0.082 0.2339 0.9244 1 0.0
O12 O-2 0.5839 0.1164 0.055 1 0.0
O11 O-2 0.2758 0.3672 0.0179 1 0.0
Ti1 Ti+4 0.6286 0.248 0.6806 1 0.0
O3 O-2 0.1256 0.3994 0.6014 1 0.0
Ti5 Ti+4 0.1563 0.5034 0.41 1 0.0
Ti3 Ti+4 0.5454 0.9797 0.2101 1 0.0
O5 O-2 0.5543 0.3899 0.8825 1 0.0
Ti4 Ti+4 0.5047 0.2786 0.2433 1 0.0
O13 O-2 0.7117 0.3765 0.3095 1 0.0
O8 O-2 0.9906 0.3865 0.1684 1 0.0
O7 O-2 0.4162 0.3739 0.4545 1 0.0
